data_7012688
loop_
_publ_author_name
'Tedeschi, Christine'
'Az\'ema, Jo\"elle'
'Gornitzka, Heinz'
'Tisn\`es, Pierre'
'Picard, Claude'

_publ_section_title
;
 A solid-state study of eight-coordinate lanthanide(iii) complexes (Ln
 = Eu, Gd, Tb, Dy) with 1-hydroxy-2-pyridinone
;
_journal_issue 9
_journal_name_full 'Dalton Transactions'
_journal_page_first 1738
_journal_paper_doi 10.1039/b300159h
_journal_year 2003
_chemical_formula_sum 'C15 H18 Dy N3 O9'
_chemical_formula_weight 546.82
_chemical_name_systematic
;
?
;
_space_group_IT_number 2
_symmetry_cell_setting triclinic
_symmetry_space_group_name_Hall '-P 1'
_symmetry_space_group_name_H-M 'P -1'
_atom_sites_solution_hydrogens geom
_atom_sites_solution_primary direct
_atom_sites_solution_secondary difmap
_audit_creation_method SHELXL-97
_cell_angle_alpha 103.7060(10)
_cell_angle_beta 100.7370(10)
_cell_angle_gamma 104.5080(10)
_cell_formula_units_Z 2
_cell_length_a 6.3254(2)
_cell_length_b 11.7520(4)
_cell_length_c 13.6109(5)
_cell_measurement_reflns_used 6392
_cell_measurement_temperature 193(2)
_cell_measurement_theta_max 32.371
_cell_measurement_theta_min 2.801
_cell_volume 918.59(6)
_computing_cell_refinement 'Bruker SMART'
_computing_data_collection 'Bruker SMART'
_computing_data_reduction 'Bruker SHELXTL'
_computing_molecular_graphics 'Bruker SHELXTL'
_computing_publication_material 'Bruker SHELXTL'
_computing_structure_refinement 'SHELXL-97 (Sheldrick, 1997)'
_computing_structure_solution 'SHELXS-97 (Sheldrick, 1990)'
_diffrn_ambient_temperature 193(2)
_diffrn_measured_fraction_theta_full 0.932
_diffrn_measured_fraction_theta_max 0.932
_diffrn_measurement_device_type 'CCD area detector'
_diffrn_measurement_method 'phi and omega scans'
_diffrn_radiation_monochromator graphite
_diffrn_radiation_source 'fine-focus sealed tube'
_diffrn_radiation_type MoK\a
_diffrn_radiation_wavelength 0.71073
_diffrn_reflns_av_R_equivalents 0.0193
_diffrn_reflns_av_sigmaI/netI 0.0197
_diffrn_reflns_limit_h_max 9
_diffrn_reflns_limit_h_min -9
_diffrn_reflns_limit_k_max 17
_diffrn_reflns_limit_k_min -17
_diffrn_reflns_limit_l_max 20
_diffrn_reflns_limit_l_min -19
_diffrn_reflns_number 15602
_diffrn_reflns_theta_full 32.45
_diffrn_reflns_theta_max 32.45
_diffrn_reflns_theta_min 2.07
_exptl_absorpt_coefficient_mu 4.123
_exptl_absorpt_correction_T_max 1.000000
_exptl_absorpt_correction_T_min 0.783318
_exptl_absorpt_correction_type semi-empirical
_exptl_absorpt_process_details 'SADABS (Bruker-AXS)'
_exptl_crystal_colour colorless
_exptl_crystal_density_diffrn 1.977
_exptl_crystal_density_method 'not measured'
_exptl_crystal_description block
_exptl_crystal_F_000 534
_exptl_crystal_size_max 0.1
_exptl_crystal_size_mid 0.2
_exptl_crystal_size_min 0.2
_refine_diff_density_max 1.322
_refine_diff_density_min -0.767
_refine_diff_density_rms 0.091
_refine_ls_extinction_method none
_refine_ls_goodness_of_fit_ref 1.022
_refine_ls_hydrogen_treatment mixed
_refine_ls_matrix_type full
_refine_ls_number_parameters 277
_refine_ls_number_reflns 6182
_refine_ls_number_restraints 0
_refine_ls_restrained_S_all 1.022
_refine_ls_R_factor_all 0.0192
_refine_ls_R_factor_gt 0.0175
_refine_ls_shift/su_max 0.003
_refine_ls_shift/su_mean 0.000
_refine_ls_structure_factor_coef Fsqd
_refine_ls_weighting_details 'calc w==1/[\s^2^(Fo^2^)+(0.0310P)^2^+0.0116P] where P==(Fo^2^+2Fc^2^)/3'
_refine_ls_weighting_scheme calc
_refine_ls_wR_factor_gt 0.0447
_refine_ls_wR_factor_ref 0.0453
_reflns_number_gt 5839
_reflns_number_total 6182
_reflns_threshold_expression >2sigma(I)
_cod_data_source_file b300159h.txt
_cod_data_source_block 4
_cod_depositor_comments
;
The following automatic conversions were performed:
'_symmetry_cell_setting' value 'Triclinic' changed to 'triclinic'
according to '/home/saulius/struct/CIF-dictionaries/cif_core.dic'
dictionary named 'cif_core.dic' version 2.4.1 from 2010-06-29.

Automatic conversion script
Id: cif_fix_enum 1527 2010-12-29 10:47:43Z saulius 
;
_cod_original_cell_volume 918.59(5)
_cod_original_sg_symbol_H-M P-1
_cod_database_code 7012688

loop_
_symmetry_equiv_pos_as_xyz
'x, y, z'
'-x, -y, -z'

loop_
_atom_site_label
_atom_site_type_symbol
_atom_site_fract_x
_atom_site_fract_y
_atom_site_fract_z
_atom_site_U_iso_or_equiv
_atom_site_adp_type
_atom_site_occupancy
_atom_site_symmetry_multiplicity
_atom_site_calc_flag
_atom_site_refinement_flags
_atom_site_disorder_assembly
_atom_site_disorder_group
Dy1 Dy 0.176957(11) 0.274881(6) 0.350775(5) 0.01524(3) Uani 1 1 d . . .
O1 O 0.5253(2) 0.30741(11) 0.47613(10) 0.0207(2) Uani 1 1 d . . .
O2 O 0.1458(2) 0.15267(16) 0.46098(13) 0.0382(4) Uani 1 1 d . . .
N1 N 0.5277(3) 0.23274(15) 0.53534(13) 0.0243(3) Uani 1 1 d . . .
C1 C 0.3233(3) 0.15110(16) 0.52738(14) 0.0236(3) Uani 1 1 d . . .
C2 C 0.3142(4) 0.0692(2) 0.58574(19) 0.0435(6) Uani 1 1 d . . .
H2 H 0.1730 0.0124 0.5803 0.052 Uiso 1 1 calc R . .
C3 C 0.5061(5) 0.0693(2) 0.6510(2) 0.0544(8) Uani 1 1 d . . .
H3 H 0.4980 0.0131 0.6911 0.065 Uiso 1 1 calc R . .
C4 C 0.7142(5) 0.1517(3) 0.6588(2) 0.0551(8) Uani 1 1 d . . .
H4 H 0.8484 0.1520 0.7040 0.066 Uiso 1 1 calc R . .
C5 C 0.7229(4) 0.2325(2) 0.6005(2) 0.0380(5) Uani 1 1 d . . .
H5 H 0.8641 0.2887 0.6050 0.046 Uiso 1 1 calc R . .
O3 O 0.4739(2) 0.43520(11) 0.33848(10) 0.0221(2) Uani 1 1 d . . .
O4 O 0.0606(2) 0.38065(13) 0.23309(11) 0.0291(3) Uani 1 1 d . . .
N2 N 0.4311(3) 0.49263(14) 0.26711(12) 0.0243(3) Uani 1 1 d . . .
C6 C 0.2096(3) 0.46254(16) 0.21155(14) 0.0243(3) Uani 1 1 d . . .
C7 C 0.1630(5) 0.5213(2) 0.1357(2) 0.0440(6) Uani 1 1 d . . .
H7 H 0.0112 0.5037 0.0969 0.053 Uiso 1 1 calc R . .
C8 C 0.3347(6) 0.6045(3) 0.1165(2) 0.0598(9) Uani 1 1 d . . .
H8 H 0.3014 0.6433 0.0644 0.072 Uiso 1 1 calc R . .
C9 C 0.5572(5) 0.6314(3) 0.1738(2) 0.0564(8) Uani 1 1 d . . .
H9 H 0.6764 0.6888 0.1610 0.068 Uiso 1 1 calc R . .
C10 C 0.6028(4) 0.5751(2) 0.2483(2) 0.0406(5) Uani 1 1 d . . .
H10 H 0.7544 0.5930 0.2874 0.049 Uiso 1 1 calc R . .
O5 O 0.3544(2) 0.16915(11) 0.23808(10) 0.0220(2) Uani 1 1 d . . .
O6 O -0.0742(2) 0.09300(11) 0.22362(10) 0.0233(2) Uani 1 1 d . . .
N3 N 0.2292(2) 0.05791(13) 0.16958(11) 0.0189(3) Uani 1 1 d . . .
C11 C 0.0022(3) 0.02068(15) 0.16432(13) 0.0189(3) Uani 1 1 d . . .
C12 C -0.1259(3) -0.09591(16) 0.09233(15) 0.0254(3) Uani 1 1 d . . .
H12 H -0.2830 -0.1268 0.0865 0.030 Uiso 1 1 calc R . .
C13 C -0.0265(4) -0.16505(18) 0.03090(16) 0.0292(4) Uani 1 1 d . . .
H13 H -0.1158 -0.2426 -0.0176 0.035 Uiso 1 1 calc R . .
C14 C 0.2063(4) -0.12208(18) 0.03913(15) 0.0281(4) Uani 1 1 d . . .
H14 H 0.2759 -0.1698 -0.0030 0.034 Uiso 1 1 calc R . .
C15 C 0.3305(3) -0.00961(17) 0.10946(14) 0.0236(3) Uani 1 1 d . . .
H15 H 0.4881 0.0213 0.1163 0.028 Uiso 1 1 calc R . .
O7 O -0.1998(2) 0.25495(14) 0.35505(11) 0.0254(3) Uani 1 1 d . . .
O8 O 0.1788(3) 0.44473(17) 0.49334(13) 0.0369(4) Uani 1 1 d . . .
O9 O 0.5950(3) 0.30320(16) 0.11584(13) 0.0320(3) Uani 1 1 d . . .
H8A H 0.282(5) 0.474(2) 0.543(2) 0.031(7) Uiso 1 1 d . . .
H7A H -0.293(5) 0.219(3) 0.306(2) 0.038(7) Uiso 1 1 d . . .
H7B H -0.265(5) 0.277(2) 0.398(2) 0.036(7) Uiso 1 1 d . . .
H9A H 0.537(6) 0.281(3) 0.144(3) 0.055(11) Uiso 1 1 d . . .
H9B H 0.741(6) 0.323(3) 0.163(3) 0.064(10) Uiso 1 1 d . . .
H8B H 0.103(7) 0.465(4) 0.496(4) 0.079(15) Uiso 1 1 d . . .

loop_
_atom_site_aniso_label
_atom_site_aniso_U_11
_atom_site_aniso_U_22
_atom_site_aniso_U_33
_atom_site_aniso_U_23
_atom_site_aniso_U_13
_atom_site_aniso_U_12
Dy1 0.01168(4) 0.01606(4) 0.01749(4) 0.00476(3) 0.00366(3) 0.00378(3)
O1 0.0171(5) 0.0223(6) 0.0246(6) 0.0109(5) 0.0051(4) 0.0057(4)
O2 0.0186(6) 0.0478(9) 0.0467(9) 0.0343(8) -0.0028(6) -0.0033(6)
N1 0.0216(7) 0.0244(7) 0.0244(7) 0.0085(6) 0.0026(6) 0.0042(6)
C1 0.0184(7) 0.0239(8) 0.0247(8) 0.0132(6) -0.0004(6) -0.0012(6)
C2 0.0393(12) 0.0396(12) 0.0396(12) 0.0266(10) -0.0068(9) -0.0100(9)
C3 0.0590(16) 0.0409(12) 0.0473(14) 0.0296(11) -0.0189(12) -0.0040(11)
C4 0.0470(14) 0.0516(15) 0.0541(16) 0.0298(13) -0.0200(12) 0.0044(12)
C5 0.0241(9) 0.0386(11) 0.0432(12) 0.0184(10) -0.0072(8) 0.0015(8)
O3 0.0186(5) 0.0228(6) 0.0227(6) 0.0098(5) 0.0026(4) 0.0021(4)
O4 0.0208(6) 0.0335(7) 0.0327(7) 0.0189(6) 0.0006(5) 0.0040(5)
N2 0.0258(7) 0.0204(7) 0.0243(7) 0.0084(5) 0.0045(6) 0.0028(6)
C6 0.0265(8) 0.0195(7) 0.0233(8) 0.0084(6) 0.0001(6) 0.0034(6)
C7 0.0479(14) 0.0382(12) 0.0400(12) 0.0226(10) -0.0054(10) 0.0054(10)
C8 0.075(2) 0.0457(14) 0.0527(16) 0.0361(13) 0.0001(14) 0.0006(14)
C9 0.0619(18) 0.0411(13) 0.0559(16) 0.0304(12) 0.0079(13) -0.0116(12)
C10 0.0344(11) 0.0354(11) 0.0439(12) 0.0184(10) 0.0058(9) -0.0063(9)
O5 0.0158(5) 0.0205(5) 0.0233(6) -0.0017(4) 0.0048(4) 0.0027(4)
O6 0.0155(5) 0.0211(6) 0.0288(6) 0.0007(5) 0.0056(5) 0.0041(4)
N3 0.0170(6) 0.0186(6) 0.0190(6) 0.0032(5) 0.0025(5) 0.0058(5)
C11 0.0162(7) 0.0183(7) 0.0207(7) 0.0062(6) 0.0019(5) 0.0048(5)
C12 0.0207(8) 0.0200(7) 0.0287(9) 0.0038(6) -0.0012(6) 0.0035(6)
C13 0.0345(10) 0.0201(8) 0.0252(8) 0.0009(7) -0.0019(7) 0.0080(7)
C14 0.0368(10) 0.0253(8) 0.0238(8) 0.0048(7) 0.0069(7) 0.0156(8)
C15 0.0250(8) 0.0275(8) 0.0215(8) 0.0068(6) 0.0076(6) 0.0128(7)
O7 0.0127(5) 0.0328(7) 0.0246(6) -0.0005(5) 0.0040(5) 0.0057(5)
O8 0.0231(7) 0.0479(9) 0.0271(7) -0.0124(6) -0.0052(6) 0.0201(7)
O9 0.0278(7) 0.0390(8) 0.0284(7) 0.0095(6) 0.0079(6) 0.0091(6)

loop_
_atom_type_symbol
_atom_type_description
_atom_type_scat_dispersion_real
_atom_type_scat_dispersion_imag
_atom_type_scat_source
C C 0.0033 0.0016 'International Tables Vol C Tables 4.2.6.8 and 6.1.1.4'
H H 0.0000 0.0000 'International Tables Vol C Tables 4.2.6.8 and 6.1.1.4'
N N 0.0061 0.0033 'International Tables Vol C Tables 4.2.6.8 and 6.1.1.4'
O O 0.0106 0.0060 'International Tables Vol C Tables 4.2.6.8 and 6.1.1.4'
Dy Dy -0.1892 4.4098 'International Tables Vol C Tables 4.2.6.8 and 6.1.1.4'

loop_
_geom_angle_atom_site_label_1
_geom_angle_atom_site_label_2
_geom_angle_atom_site_label_3
_geom_angle
_geom_angle_site_symmetry_1
_geom_angle_site_symmetry_3
_geom_angle_publ_flag
O2 Dy1 O7 81.57(5) . . ?
O2 Dy1 O5 98.90(6) . . ?
O7 Dy1 O5 134.74(5) . . ?
O2 Dy1 O3 134.25(5) . . ?
O7 Dy1 O3 133.45(5) . . ?
O5 Dy1 O3 76.71(4) . . ?
O2 Dy1 O6 83.06(5) . . ?
O7 Dy1 O6 68.94(5) . . ?
O5 Dy1 O6 66.25(4) . . ?
O3 Dy1 O6 131.61(4) . . ?
O2 Dy1 O4 158.25(5) . . ?
O7 Dy1 O4 76.93(5) . . ?
O5 Dy1 O4 93.96(5) . . ?
O3 Dy1 O4 65.87(4) . . ?
O6 Dy1 O4 86.20(5) . . ?
O2 Dy1 O1 65.79(5) . . ?
O7 Dy1 O1 135.99(5) . . ?
O5 Dy1 O1 81.16(4) . . ?
O3 Dy1 O1 68.57(4) . . ?
O6 Dy1 O1 130.55(4) . . ?
O4 Dy1 O1 134.04(4) . . ?
O2 Dy1 O8 88.33(7) . . ?
O7 Dy1 O8 72.11(5) . . ?
O5 Dy1 O8 152.79(5) . . ?
O3 Dy1 O8 79.49(6) . . ?
O6 Dy1 O8 140.93(5) . . ?
O4 Dy1 O8 88.17(6) . . ?
O1 Dy1 O8 78.00(5) . . ?
N1 O1 Dy1 118.11(10) . . ?
C1 O2 Dy1 121.82(11) . . ?
O1 N1 C1 116.44(14) . . ?
O1 N1 C5 123.26(16) . . ?
C1 N1 C5 120.28(17) . . ?
O2 C1 N1 117.25(15) . . ?
O2 C1 C2 123.28(18) . . ?
N1 C1 C2 119.43(18) . . ?
C3 C2 C1 120.6(2) . . ?
C2 C3 C4 120.1(2) . . ?
C5 C4 C3 119.2(2) . . ?
C4 C5 N1 120.4(2) . . ?
N2 O3 Dy1 118.97(10) . . ?
C6 O4 Dy1 120.26(11) . . ?
O3 N2 C10 120.91(17) . . ?
O3 N2 C6 117.14(14) . . ?
C10 N2 C6 121.91(17) . . ?
O4 C6 N2 117.15(15) . . ?
O4 C6 C7 125.21(19) . . ?
N2 C6 C7 117.64(18) . . ?
C8 C7 C6 120.7(2) . . ?
C7 C8 C9 119.8(2) . . ?
C10 C9 C8 119.6(2) . . ?
C9 C10 N2 120.3(2) . . ?
N3 O5 Dy1 118.04(9) . . ?
C11 O6 Dy1 120.30(10) . . ?
O5 N3 C15 119.47(14) . . ?
O5 N3 C11 116.82(13) . . ?
C15 N3 C11 123.70(15) . . ?
O6 C11 N3 117.97(14) . . ?
O6 C11 C12 126.05(16) . . ?
N3 C11 C12 115.98(15) . . ?
C13 C12 C11 121.07(17) . . ?
C12 C13 C14 120.51(17) . . ?
C15 C14 C13 118.39(17) . . ?
N3 C15 C14 120.33(17) . . ?

loop_
_geom_bond_atom_site_label_1
_geom_bond_atom_site_label_2
_geom_bond_distance
_geom_bond_site_symmetry_2
_geom_bond_publ_flag
Dy1 O2 2.3110(14) . ?
Dy1 O7 2.3483(13) . ?
Dy1 O5 2.3652(12) . ?
Dy1 O3 2.3663(12) . ?
Dy1 O6 2.3682(12) . ?
Dy1 O4 2.3696(13) . ?
Dy1 O1 2.4044(12) . ?
Dy1 O8 2.4277(15) . ?
O1 N1 1.3256(19) . ?
O2 C1 1.311(2) . ?
N1 C1 1.371(2) . ?
N1 C5 1.380(3) . ?
C1 C2 1.383(3) . ?
C2 C3 1.363(3) . ?
C3 C4 1.394(4) . ?
C4 C5 1.372(3) . ?
O3 N2 1.3330(19) . ?
O4 C6 1.297(2) . ?
N2 C10 1.371(3) . ?
N2 C6 1.375(2) . ?
C6 C7 1.399(3) . ?
C7 C8 1.377(4) . ?
C8 C9 1.393(4) . ?
C9 C10 1.361(4) . ?
O5 N3 1.3542(18) . ?
O6 C11 1.278(2) . ?
N3 C15 1.361(2) . ?
N3 C11 1.375(2) . ?
C11 C12 1.416(2) . ?
C12 C13 1.372(3) . ?
C13 C14 1.405(3) . ?
C14 C15 1.371(3) . ?
